data_1505128
loop_
_publ_author_name
'Domski, Gregory J.'
'Lobkovsky, Emil B.'
'Coates, Geoffrey W.'

_publ_section_title
;
 Polymerization of \a-Olefins with Pyridylamidohafnium Catalysts:&#x00A0;
 Living Behavior and Unexpected Isoselectivity from aCs-Symmetric Catalyst
 Precursor
;
_journal_issue 9
_journal_name_full Macromolecules
_journal_page_first 3510
_journal_paper_doi 10.1021/ma062824s
_journal_volume 40
_journal_year 2007
_chemical_formula_moiety 'C32 H36 Hf N2'
_chemical_formula_sum 'C32 H36 Hf N2'
_chemical_formula_weight 627.12
_chemical_name_systematic
; 
 ? 
;
_space_group_IT_number 2
_symmetry_cell_setting triclinic
_symmetry_space_group_name_Hall '-P 1'
_symmetry_space_group_name_H-M 'P -1'
_atom_sites_solution_hydrogens mixed
_atom_sites_solution_primary direct
_atom_sites_solution_secondary difmap
_audit_creation_method SHELXL-97
_cell_angle_alpha 87.005(2)
_cell_angle_beta 78.576(2)
_cell_angle_gamma 86.780(3)
_cell_formula_units_Z 2
_cell_length_a 9.3898(5)
_cell_length_b 10.7845(6)
_cell_length_c 13.8529(7)
_cell_measurement_reflns_used 8963
_cell_measurement_temperature 173(2)
_cell_measurement_theta_max 36.25
_cell_measurement_theta_min 2.85
_cell_volume 1371.63(13)
_computing_cell_refinement 'Bruker SAINT+'
_computing_data_collection 'Bruker APEX2'
_computing_data_reduction 'Bruker SAINT+'
_computing_molecular_graphics 'Bruker SHELXTL'
_computing_publication_material 'Bruker SHELXTL'
_computing_structure_refinement 'SHELXL-97 (Sheldrick, 1997)'
_computing_structure_solution 'SHELXS-97 (Sheldrick, 1990)'
_diffrn_ambient_temperature 173(2)
_diffrn_measured_fraction_theta_full 0.886
_diffrn_measured_fraction_theta_max 0.886
_diffrn_measurement_device_type 'Bruker X8 APEX II diffractometer'
_diffrn_measurement_method 'phi and omega scans'
_diffrn_radiation_monochromator graphite
_diffrn_radiation_source 'fine-focus sealed tube'
_diffrn_radiation_type MoK\a
_diffrn_radiation_wavelength 0.71073
_diffrn_reflns_av_R_equivalents 0.0271
_diffrn_reflns_av_sigmaI/netI 0.0391
_diffrn_reflns_limit_h_max 17
_diffrn_reflns_limit_h_min -17
_diffrn_reflns_limit_k_max 19
_diffrn_reflns_limit_k_min -19
_diffrn_reflns_limit_l_max 24
_diffrn_reflns_limit_l_min -23
_diffrn_reflns_number 57636
_diffrn_reflns_theta_full 40.77
_diffrn_reflns_theta_max 40.77
_diffrn_reflns_theta_min 1.89
_exptl_absorpt_coefficient_mu 3.825
_exptl_absorpt_correction_T_max 0.7010
_exptl_absorpt_correction_T_min 0.4481
_exptl_absorpt_correction_type multi-scan
_exptl_absorpt_process_details SADABS
_exptl_crystal_colour 'light orange'
_exptl_crystal_density_diffrn 1.518
_exptl_crystal_density_meas 0
_exptl_crystal_density_method 'not measured'
_exptl_crystal_description block
_exptl_crystal_F_000 628
_exptl_crystal_size_max 0.25
_exptl_crystal_size_mid 0.15
_exptl_crystal_size_min 0.10
_refine_diff_density_max 1.096
_refine_diff_density_min -0.908
_refine_diff_density_rms 0.109
_refine_ls_extinction_method none
_refine_ls_goodness_of_fit_ref 1.000
_refine_ls_hydrogen_treatment mixed
_refine_ls_matrix_type full
_refine_ls_number_parameters 438
_refine_ls_number_reflns 15791
_refine_ls_number_restraints 0
_refine_ls_restrained_S_all 1.000
_refine_ls_R_factor_all 0.0372
_refine_ls_R_factor_gt 0.0243
_refine_ls_shift/su_max 0.020
_refine_ls_shift/su_mean 0.000
_refine_ls_structure_factor_coef Fsqd
_refine_ls_weighting_details 'calc w=1/[\s^2^(Fo^2^)+(0.0230P)^2^+0.0000P] where P=(Fo^2^+2Fc^2^)/3'
_refine_ls_weighting_scheme calc
_refine_ls_wR_factor_gt 0.0468
_refine_ls_wR_factor_ref 0.0485
_reflns_number_gt 12557
_reflns_number_total 15791
_reflns_threshold_expression >2sigma(I)
_cod_data_source_file ma062824ssi20070212_011123.cif
_cod_data_source_block gd5
_cod_depositor_comments
;
The following automatic conversions were performed:

'_symmetry_cell_setting' value 'Triclinic' changed to 'triclinic'
according to /home/saulius/struct/CIF-dictionaries/cif_core.dic
dictionary named 'cif_core.dic' version 2.4.1 from 2010-06-29.

Automatic conversion script
Id: cif_fix_values 1715 2011-07-08 13:25:40Z adriana 
;
_cod_original_sg_symbol_H-M P-1
_cod_database_code 1505128

loop_
_symmetry_equiv_pos_as_xyz
'x, y, z'
'-x, -y, -z'

loop_
_atom_site_label
_atom_site_type_symbol
_atom_site_fract_x
_atom_site_fract_y
_atom_site_fract_z
_atom_site_U_iso_or_equiv
_atom_site_adp_type
_atom_site_occupancy
_atom_site_symmetry_multiplicity
_atom_site_calc_flag
_atom_site_refinement_flags
Hf1 Hf 0.773018(5) 0.401208(4) 0.202497(3) 0.01876(2) Uani 1 1 d .
N1 N 0.82201(12) 0.23821(10) 0.27917(7) 0.01847(19) Uani 1 1 d .
N2 N 0.59480(11) 0.37356(9) 0.34130(7) 0.01836(18) Uani 1 1 d .
C1 C 0.75123(14) 0.20147(11) 0.37893(8) 0.0187(2) Uani 1 1 d .
H1 H 0.7193(16) 0.1130(14) 0.3798(11) 0.020(4) Uiso 1 1 d .
C2 C 0.61540(13) 0.28262(11) 0.40783(8) 0.0190(2) Uani 1 1 d .
C3 C 0.51682(15) 0.26660(14) 0.49596(9) 0.0249(3) Uani 1 1 d .
H3 H 0.5334(18) 0.2006(16) 0.5418(14) 0.035(4) Uiso 1 1 d .
C4 C 0.39411(15) 0.34539(14) 0.51404(10) 0.0275(3) Uani 1 1 d .
H4 H 0.3251(18) 0.3363(15) 0.5737(13) 0.033(4) Uiso 1 1 d .
C5 C 0.37216(14) 0.43797(13) 0.44459(10) 0.0258(3) Uani 1 1 d .
H5 H 0.290(2) 0.4953(16) 0.4526(14) 0.038(5) Uiso 1 1 d .
C6 C 0.47401(13) 0.45146(12) 0.35836(9) 0.0203(2) Uani 1 1 d .
C7 C 0.46547(14) 0.54352(12) 0.27703(9) 0.0229(2) Uani 1 1 d .
C8 C 0.34956(17) 0.63094(15) 0.28062(12) 0.0327(3) Uani 1 1 d .
H8 H 0.275(2) 0.6371(16) 0.3330(14) 0.037(5) Uiso 1 1 d .
C9 C 0.34618(19) 0.71209(16) 0.20089(14) 0.0394(4) Uani 1 1 d .
H9 H 0.278(3) 0.766(2) 0.2007(19) 0.074(8) Uiso 1 1 d .
C10 C 0.4554(2) 0.70712(17) 0.11918(13) 0.0403(4) Uani 1 1 d .
H10 H 0.457(2) 0.767(2) 0.0673(17) 0.056(6) Uiso 1 1 d .
C11 C 0.5711(2) 0.62057(16) 0.11662(12) 0.0366(4) Uani 1 1 d .
H11 H 0.650(2) 0.6259(17) 0.0661(15) 0.038(5) Uiso 1 1 d .
C12 C 0.57996(15) 0.53596(13) 0.19571(10) 0.0270(3) Uani 1 1 d .
C13 C 0.8260(2) 0.34934(15) 0.04702(10) 0.0364(3) Uani 1 1 d .
H13A H 0.9014 0.2820 0.0392 0.055 Uiso 1 1 calc R
H13B H 0.8616 0.4216 0.0051 0.055 Uiso 1 1 calc R
H13C H 0.7386 0.3214 0.0276 0.055 Uiso 1 1 calc R
C14 C 0.92828(17) 0.53938(14) 0.22175(12) 0.0334(3) Uani 1 1 d .
H14A H 0.8929 0.5805 0.2840 0.050 Uiso 1 1 calc R
H14B H 0.9376 0.6014 0.1669 0.050 Uiso 1 1 calc R
H14C H 1.0234 0.4976 0.2230 0.050 Uiso 1 1 calc R
C15 C 0.90770(13) 0.13839(11) 0.22702(8) 0.0188(2) Uani 1 1 d .
C16 C 0.83590(14) 0.04028(12) 0.19599(9) 0.0214(2) Uani 1 1 d .
C17 C 0.91912(18) -0.05477(14) 0.14449(11) 0.0287(3) Uani 1 1 d .
H17 H 0.869(2) -0.1214(18) 0.1212(15) 0.041(5) Uiso 1 1 d .
C18 C 1.06897(17) -0.05312(14) 0.12038(11) 0.0314(3) Uani 1 1 d .
H18 H 1.1259(18) -0.1172(15) 0.0876(13) 0.026(4) Uiso 1 1 d .
C19 C 1.13744(15) 0.04323(14) 0.14930(10) 0.0278(3) Uani 1 1 d .
H19 H 1.2393(18) 0.0420(15) 0.1333(13) 0.028(4) Uiso 1 1 d .
C20 C 1.06089(13) 0.14021(12) 0.20318(9) 0.0215(2) Uani 1 1 d .
C21 C 0.67113(15) 0.03599(13) 0.21345(10) 0.0249(3) Uani 1 1 d .
H21 H 0.6248(18) 0.1160(15) 0.2439(13) 0.030(4) Uiso 1 1 d .
C22 C 0.6157(2) -0.07547(18) 0.28002(14) 0.0387(4) Uani 1 1 d .
H22C H 0.656(2) -0.147(2) 0.2481(17) 0.055(6) Uiso 1 1 d .
H22B H 0.636(3) -0.070(2) 0.342(2) 0.067(7) Uiso 1 1 d .
H22A H 0.513(3) -0.0675(19) 0.2950(16) 0.051(6) Uiso 1 1 d .
C23 C 0.61783(19) 0.03363(19) 0.11629(12) 0.0358(3) Uani 1 1 d .
H23C H 0.646(2) 0.108(2) 0.0748(17) 0.052(6) Uiso 1 1 d .
H23B H 0.511(2) 0.0333(16) 0.1299(14) 0.040(5) Uiso 1 1 d .
H23A H 0.657(2) -0.0387(18) 0.0796(15) 0.043(5) Uiso 1 1 d .
C24 C 1.14617(15) 0.24130(13) 0.23406(10) 0.0260(3) Uani 1 1 d .
H24A H 1.0798(16) 0.2992(14) 0.2677(11) 0.018(4) Uiso 1 1 d .
C25 C 1.2360(2) 0.30930(19) 0.14498(14) 0.0425(4) Uani 1 1 d .
H25C H 1.281(2) 0.381(2) 0.1641(18) 0.057(6) Uiso 1 1 d .
H25B H 1.179(2) 0.3365(17) 0.0946(15) 0.039(5) Uiso 1 1 d .
H25A H 1.306(2) 0.2530(19) 0.1038(16) 0.044(6) Uiso 1 1 d .
C26 C 1.24293(19) 0.18926(17) 0.30459(13) 0.0360(3) Uani 1 1 d .
H26C H 1.192(2) 0.1519(18) 0.3637(15) 0.043(5) Uiso 1 1 d .
H26B H 1.298(2) 0.2602(19) 0.3199(15) 0.050(6) Uiso 1 1 d .
H26A H 1.313(2) 0.1284(18) 0.2719(15) 0.042(5) Uiso 1 1 d .
C27 C 0.84585(14) 0.20857(12) 0.45646(9) 0.0199(2) Uani 1 1 d .
C28 C 0.85238(17) 0.11129(14) 0.52545(10) 0.0259(3) Uani 1 1 d .
H28 H 0.8055(19) 0.0401(16) 0.5238(13) 0.022(4) Uiso 1 1 d .
C29 C 0.93240(18) 0.11993(14) 0.59888(11) 0.0319(3) Uani 1 1 d .
H29 H 0.936(2) 0.0581(19) 0.6423(16) 0.052(6) Uiso 1 1 d .
C30 C 1.00569(16) 0.22518(14) 0.60431(11) 0.0302(3) Uani 1 1 d .
H30 H 1.0557(18) 0.2358(15) 0.6534(13) 0.025(4) Uiso 1 1 d .
C31 C 1.00071(15) 0.32255(14) 0.53554(10) 0.0265(3) Uani 1 1 d .
H31 H 1.049(2) 0.3967(17) 0.5419(14) 0.035(5) Uiso 1 1 d .
C32 C 0.92088(14) 0.31441(12) 0.46218(9) 0.0224(2) Uani 1 1 d .
H32 H 0.9186(17) 0.3830(14) 0.4136(12) 0.025(4) Uiso 1 1 d .

loop_
_atom_site_aniso_label
_atom_site_aniso_U_11
_atom_site_aniso_U_22
_atom_site_aniso_U_33
_atom_site_aniso_U_23
_atom_site_aniso_U_13
_atom_site_aniso_U_12
Hf1 0.02114(3) 0.01876(3) 0.01457(2) 0.00064(2) 0.00030(2) -0.00004(2)
N1 0.0195(5) 0.0185(5) 0.0154(4) -0.0003(3) 0.0008(3) 0.0011(4)
N2 0.0178(5) 0.0195(5) 0.0171(4) -0.0005(3) -0.0018(3) -0.0005(4)
C1 0.0195(6) 0.0179(5) 0.0170(4) 0.0011(4) 0.0001(4) -0.0009(4)
C2 0.0178(5) 0.0211(6) 0.0169(4) 0.0002(4) -0.0006(4) -0.0028(4)
C3 0.0221(6) 0.0308(7) 0.0193(5) 0.0039(5) 0.0011(4) -0.0026(5)
C4 0.0201(6) 0.0373(8) 0.0215(5) 0.0006(5) 0.0040(5) -0.0017(5)
C5 0.0179(6) 0.0312(7) 0.0263(6) -0.0039(5) 0.0002(5) 0.0022(5)
C6 0.0179(5) 0.0223(6) 0.0206(5) -0.0028(4) -0.0032(4) 0.0001(4)
C7 0.0230(6) 0.0230(6) 0.0232(5) -0.0015(4) -0.0067(5) 0.0024(5)
C8 0.0269(7) 0.0356(8) 0.0346(7) -0.0004(6) -0.0068(6) 0.0080(6)
C9 0.0361(9) 0.0375(9) 0.0462(9) 0.0038(7) -0.0170(7) 0.0116(7)
C10 0.0457(10) 0.0386(9) 0.0378(8) 0.0108(7) -0.0167(7) 0.0055(7)
C11 0.0394(9) 0.0393(9) 0.0277(7) 0.0089(6) -0.0033(6) 0.0061(7)
C12 0.0273(7) 0.0286(7) 0.0233(5) 0.0041(5) -0.0034(5) 0.0041(5)
C13 0.0536(10) 0.0354(8) 0.0188(5) -0.0025(5) -0.0037(6) 0.0002(7)
C14 0.0379(8) 0.0258(7) 0.0356(7) 0.0012(6) -0.0046(6) -0.0068(6)
C15 0.0205(6) 0.0193(5) 0.0153(4) -0.0003(4) -0.0016(4) 0.0027(4)
C16 0.0237(6) 0.0213(6) 0.0191(5) -0.0002(4) -0.0047(4) 0.0013(5)
C17 0.0338(8) 0.0249(7) 0.0295(6) -0.0080(5) -0.0108(6) 0.0042(6)
C18 0.0335(8) 0.0330(8) 0.0286(6) -0.0117(5) -0.0091(6) 0.0127(6)
C19 0.0209(6) 0.0365(8) 0.0250(6) -0.0072(5) -0.0032(5) 0.0079(5)
C20 0.0206(6) 0.0248(6) 0.0177(5) -0.0011(4) -0.0015(4) 0.0034(5)
C21 0.0236(6) 0.0258(6) 0.0257(6) -0.0016(5) -0.0048(5) -0.0026(5)
C22 0.0428(10) 0.0372(9) 0.0361(8) 0.0053(7) -0.0060(7) -0.0148(8)
C23 0.0279(8) 0.0496(10) 0.0315(7) 0.0000(7) -0.0095(6) -0.0036(7)
C24 0.0213(6) 0.0276(7) 0.0271(6) -0.0022(5) 0.0008(5) -0.0024(5)
C25 0.0361(9) 0.0448(10) 0.0407(9) 0.0043(8) 0.0074(7) -0.0109(8)
C26 0.0312(8) 0.0400(9) 0.0401(8) -0.0087(7) -0.0129(7) -0.0025(7)
C27 0.0198(6) 0.0208(6) 0.0176(5) -0.0008(4) -0.0011(4) 0.0034(4)
C28 0.0311(7) 0.0219(6) 0.0249(6) 0.0021(5) -0.0069(5) 0.0003(5)
C29 0.0407(8) 0.0287(7) 0.0272(6) 0.0039(5) -0.0124(6) 0.0054(6)
C30 0.0304(7) 0.0342(8) 0.0280(6) -0.0040(5) -0.0114(6) 0.0049(6)
C31 0.0243(7) 0.0289(7) 0.0264(6) -0.0044(5) -0.0043(5) -0.0015(5)
C32 0.0218(6) 0.0229(6) 0.0211(5) -0.0006(4) -0.0012(4) -0.0005(5)

loop_
_atom_type_symbol
_atom_type_description
_atom_type_scat_dispersion_real
_atom_type_scat_dispersion_imag
_atom_type_scat_source
C C 0.0033 0.0016 'International Tables Vol C Tables 4.2.6.8 and 6.1.1.4'
H H 0.0000 0.0000 'International Tables Vol C Tables 4.2.6.8 and 6.1.1.4'
N N 0.0061 0.0033 'International Tables Vol C Tables 4.2.6.8 and 6.1.1.4'
Hf Hf -0.5830 6.1852 'International Tables Vol C Tables 4.2.6.8 and 6.1.1.4'

loop_
_geom_angle_atom_site_label_1
_geom_angle_atom_site_label_2
_geom_angle_atom_site_label_3
_geom_angle
N1 Hf1 C14 107.52(5)
N1 Hf1 C13 103.39(5)
C14 Hf1 C13 107.44(6)
N1 Hf1 C12 139.01(5)
C14 Hf1 C12 97.40(6)
C13 Hf1 C12 99.31(6)
N1 Hf1 N2 70.72(4)
C14 Hf1 N2 112.26(5)
C13 Hf1 N2 139.79(5)
C12 Hf1 N2 69.88(4)
C15 N1 C1 113.34(9)
C15 N1 Hf1 119.90(7)
C1 N1 Hf1 125.30(8)
C2 N2 C6 120.32(10)
C2 N2 Hf1 118.69(8)
C6 N2 Hf1 120.91(8)
N1 C1 C2 108.74(10)
N1 C1 C27 114.57(10)
C2 C1 C27 108.97(10)
N2 C2 C3 121.43(11)
N2 C2 C1 114.95(10)
C3 C2 C1 123.62(11)
C4 C3 C2 118.66(12)
C3 C4 C5 119.75(12)
C6 C5 C4 119.63(12)
N2 C6 C5 120.20(11)
N2 C6 C7 113.61(10)
C5 C6 C7 126.18(12)
C8 C7 C12 122.39(13)
C8 C7 C6 122.09(12)
C12 C7 C6 115.52(11)
C9 C8 C7 119.14(15)
C10 C9 C8 120.42(15)
C9 C10 C11 120.05(15)
C10 C11 C12 121.85(15)
C7 C12 C11 116.14(13)
C7 C12 Hf1 119.56(9)
C11 C12 Hf1 124.15(11)
C20 C15 C16 119.90(11)
C20 C15 N1 120.97(11)
C16 C15 N1 119.08(11)
C17 C16 C15 118.79(12)
C17 C16 C21 118.28(12)
C15 C16 C21 122.91(11)
C18 C17 C16 121.57(14)
C19 C18 C17 119.23(13)
C18 C19 C20 122.22(13)
C19 C20 C15 118.25(12)
C19 C20 C24 118.51(12)
C15 C20 C24 123.23(11)
C16 C21 C22 111.87(13)
C16 C21 C23 111.32(12)
C22 C21 C23 109.66(14)
C20 C24 C26 111.27(12)
C20 C24 C25 111.65(13)
C26 C24 C25 110.70(14)
C32 C27 C28 118.81(12)
C32 C27 C1 120.75(11)
C28 C27 C1 120.36(12)
C27 C28 C29 120.53(14)
C30 C29 C28 120.28(14)
C29 C30 C31 119.71(14)
C32 C31 C30 120.21(14)
C31 C32 C27 120.45(12)

loop_
_geom_bond_atom_site_label_1
_geom_bond_atom_site_label_2
_geom_bond_distance
Hf1 N1 2.0826(10)
Hf1 C14 2.2038(15)
Hf1 C13 2.2067(14)
Hf1 C12 2.2725(13)
Hf1 N2 2.3039(10)
N1 C15 1.4430(15)
N1 C1 1.4550(15)
N2 C2 1.3430(15)
N2 C6 1.3622(15)
C1 C2 1.5039(17)
C1 C27 1.5307(18)
C2 C3 1.3876(17)
C3 C4 1.382(2)
C4 C5 1.386(2)
C5 C6 1.3812(17)
C6 C7 1.4736(18)
C7 C8 1.3943(19)
C7 C12 1.3969(18)
C8 C9 1.377(2)
C9 C10 1.370(3)
C10 C11 1.388(2)
C11 C12 1.401(2)
C15 C20 1.4116(17)
C15 C16 1.4147(18)
C16 C17 1.3913(19)
C16 C21 1.5208(19)
C17 C18 1.381(2)
C18 C19 1.369(2)
C19 C20 1.3973(17)
C20 C24 1.515(2)
C21 C22 1.527(2)
C21 C23 1.528(2)
C24 C26 1.527(2)
C24 C25 1.528(2)
C27 C32 1.3883(19)
C27 C28 1.3889(18)
C28 C29 1.389(2)
C29 C30 1.373(2)
C30 C31 1.386(2)
C31 C32 1.3859(19)
